data_7715393
loop_
_publ_author_name
'Werner, Luis'
'Hagn, Julika'
'Gerstner, Alexander'
'Radius, Udo'

_publ_section_title
;
 NHC-ligated indenyl- and fluorenyl-substituted Alanes and Gallanes:
 synthons towards indenyl- and fluorenyl-bridged
 (AlC)<sub><i>n</i></sub>-heterocycles (<i>n</i> = 2,3).
;
_journal_issue 13
_journal_name_full 'Dalton transactions (Cambridge, England : 2003)'
_journal_page_first 5932
_journal_page_last 5946
_journal_paper_doi 10.1039/d4dt00244j
_journal_volume 53
_journal_year 2024
_chemical_formula_moiety 'C33 H31 Al N2'
_chemical_formula_sum 'C33 H31 Al N2'
_chemical_formula_weight 482.58
_space_group_crystal_system triclinic
_space_group_IT_number 2
_space_group_name_Hall '-P 1'
_space_group_name_H-M_alt 'P -1'
_atom_sites_solution_hydrogens mixed
_atom_sites_solution_primary dual
_atom_sites_solution_secondary difmap
_audit_creation_method SHELXL-2018/3
_audit_update_record
;
2024-01-25 deposited with the CCDC.	2024-03-04 downloaded from the CCDC.
;
_cell_angle_alpha 82.0080(10)
_cell_angle_beta 88.6270(10)
_cell_angle_gamma 84.5490(10)
_cell_formula_units_Z 4
_cell_length_a 12.14390(10)
_cell_length_b 13.0413(2)
_cell_length_c 16.6824(2)
_cell_measurement_reflns_used 25400
_cell_measurement_temperature 99.9(6)
_cell_measurement_theta_max 76.6270
_cell_measurement_theta_min 3.4870
_cell_volume 2604.38(6)
_computing_cell_refinement 'CrysAlisPro 1.171.40.53 (Rigaku OD, 2019)'
_computing_data_collection 'CrysAlisPro 1.171.40.53 (Rigaku OD, 2019)'
_computing_data_reduction 'CrysAlisPro 1.171.40.53 (Rigaku OD, 2019)'
_computing_molecular_graphics 'ShelXLe (Huebschle et all, 2011)'
_computing_publication_material 'SHELXL-2014/6 (Sheldrick, 2014)'
_computing_structure_refinement 'SHELXL-2018/3 (Sheldrick, 2018)'
_computing_structure_solution 'SHELXT 2014/5 (Sheldrick, 2014)'
_diffrn_ambient_temperature 100(2)
_diffrn_detector_area_resol_mean 10.0000
_diffrn_measured_fraction_theta_full 1.000
_diffrn_measured_fraction_theta_max 0.981
_diffrn_measurement_device_type 'XtaLAB Synergy, Dualflex, HyPix'
_diffrn_measurement_method '\w scans'
_diffrn_radiation_type CuK\a
_diffrn_radiation_wavelength 1.54184
_diffrn_reflns_av_R_equivalents 0.0426
_diffrn_reflns_av_unetI/netI 0.0328
_diffrn_reflns_Laue_measured_fraction_full 1.000
_diffrn_reflns_Laue_measured_fraction_max 0.981
_diffrn_reflns_limit_h_max 15
_diffrn_reflns_limit_h_min -15
_diffrn_reflns_limit_k_max 16
_diffrn_reflns_limit_k_min -15
_diffrn_reflns_limit_l_max 21
_diffrn_reflns_limit_l_min -18
_diffrn_reflns_number 53139
_diffrn_reflns_point_group_measured_fraction_full 1.000
_diffrn_reflns_point_group_measured_fraction_max 0.981
_diffrn_reflns_theta_full 72.000
_diffrn_reflns_theta_max 77.701
_diffrn_reflns_theta_min 2.675
_diffrn_source 'micro-focus sealed X-ray tube'
_exptl_absorpt_coefficient_mu 0.853
_exptl_absorpt_correction_T_max 1.000
_exptl_absorpt_correction_T_min 0.873
_exptl_absorpt_correction_type gaussian
_exptl_absorpt_process_details
;
CrysAlisPro 1.171.41.73a (Rigaku Oxford Diffraction, 2020)
Numerical absorption correction based on gaussian integration over
a multifaceted crystal model
Empirical absorption correction using spherical harmonics,
implemented in SCALE3 ABSPACK scaling algorithm.
;
_exptl_crystal_colour colourless
_exptl_crystal_density_diffrn 1.231
_exptl_crystal_description block
_exptl_crystal_F_000 1024
_exptl_crystal_size_max 0.090
_exptl_crystal_size_mid 0.090
_exptl_crystal_size_min 0.070
_refine_diff_density_max 0.304
_refine_diff_density_min -0.270
_refine_diff_density_rms 0.041
_refine_ls_extinction_method none
_refine_ls_goodness_of_fit_ref 1.022
_refine_ls_hydrogen_treatment mixed
_refine_ls_matrix_type full
_refine_ls_number_parameters 665
_refine_ls_number_reflns 10928
_refine_ls_number_restraints 0
_refine_ls_restrained_S_all 1.022
_refine_ls_R_factor_all 0.0442
_refine_ls_R_factor_gt 0.0386
_refine_ls_shift/su_max 0.001
_refine_ls_shift/su_mean 0.000
_refine_ls_structure_factor_coef Fsqd
_refine_ls_weighting_details 'w=1/[\s^2^(Fo^2^)+(0.0436P)^2^+0.9937P] where P=(Fo^2^+2Fc^2^)/3'
_refine_ls_weighting_scheme calc
_refine_ls_wR_factor_gt 0.0957
_refine_ls_wR_factor_ref 0.0991
_reflns_Friedel_coverage 0.000
_reflns_number_gt 9637
_reflns_number_total 10928
_reflns_threshold_expression 'I > 2\s(I)'
_cod_data_source_file d4dt00244j2.cif
_cod_data_source_block compound_18
_cod_depositor_comments 'Adding full bibliography for 7715387--7715402.cif.'
_cod_database_code 7715393
_shelx_shelxl_version_number 2018/3
_shelx_space_group_comment
;
The symmetry employed for this shelxl refinement is uniquely defined
by the following loop, which should always be used as a source of
symmetry information in preference to the above space-group names.
They are only intended as comments.
;
_shelx_estimated_absorpt_t_min 0.927
_shelx_estimated_absorpt_t_max 0.943

loop_
_space_group_symop_operation_xyz
'x, y, z'
'-x, -y, -z'

loop_
_atom_site_label
_atom_site_type_symbol
_atom_site_fract_x
_atom_site_fract_y
_atom_site_fract_z
_atom_site_U_iso_or_equiv
_atom_site_adp_type
_atom_site_occupancy
_atom_site_site_symmetry_order
_atom_site_calc_flag
_atom_site_refinement_flags_posn
_atom_site_refinement_flags_adp
_atom_site_refinement_flags_occupancy
_atom_site_disorder_assembly
_atom_site_disorder_group
Al01 Al 0.05584(3) 0.27192(3) 0.91079(2) 0.02239(9) Uani 1 1 d . . . . .
Al02 Al 0.49734(3) 0.27232(3) 0.41273(2) 0.02355(9) Uani 1 1 d . . . . .
N003 N -0.18221(9) 0.27566(8) 0.98522(6) 0.0232(2) Uani 1 1 d . . . . .
N004 N 0.65303(9) 0.43222(8) 0.44398(6) 0.0229(2) Uani 1 1 d . . . . .
N005 N 0.73029(9) 0.27998(8) 0.48356(7) 0.0245(2) Uani 1 1 d . . . . .
N006 N -0.13621(9) 0.42836(8) 0.94336(6) 0.0227(2) Uani 1 1 d . . . . .
C007 C 0.43090(11) 0.17228(10) 0.56643(8) 0.0240(3) Uani 1 1 d . . . . .
C008 C 0.63600(11) 0.33034(10) 0.45015(8) 0.0241(3) Uani 1 1 d . . . . .
C009 C -0.09666(11) 0.32676(10) 0.95139(7) 0.0232(2) Uani 1 1 d . . . . .
C00A C 0.14690(11) 0.16870(10) 1.05686(8) 0.0243(3) Uani 1 1 d . . . . .
C00B C -0.15786(11) 0.27487(10) 0.75596(7) 0.0239(3) Uani 1 1 d . . . . .
C00C C 0.54164(11) 0.35301(10) 0.24997(7) 0.0255(3) Uani 1 1 d . . . . .
C00D C -0.27359(11) 0.34419(10) 0.99808(8) 0.0251(3) Uani 1 1 d . . . . .
C00E C 0.31515(11) 0.17704(10) 0.57826(8) 0.0243(3) Uani 1 1 d . . . . .
C00F C -0.11297(11) 0.37445(10) 0.73161(8) 0.0247(3) Uani 1 1 d . . . . .
C00G C -0.07089(11) 0.20231(10) 0.78875(7) 0.0237(3) Uani 1 1 d . . . . .
C00H C 0.26291(11) 0.16929(10) 1.06089(8) 0.0254(3) Uani 1 1 d . . . . .
C00I C -0.24448(11) 0.44091(10) 0.97116(8) 0.0247(3) Uani 1 1 d . . . . .
C00J C 0.49658(11) 0.19992(10) 0.62613(8) 0.0262(3) Uani 1 1 d . . . . .
H00J H 0.574705 0.196604 0.619561 0.031 Uiso 1 1 calc R U . . .
C00K C 0.80517(11) 0.34926(10) 0.49804(8) 0.0253(3) Uani 1 1 d . . . . .
C00L C 0.26658(11) 0.14045(10) 0.50984(8) 0.0256(3) Uani 1 1 d . . . . .
C00M C 0.75624(11) 0.44574(10) 0.47273(8) 0.0246(3) Uani 1 1 d . . . . .
C00N C 0.65371(11) 0.36593(10) 0.22967(8) 0.0255(3) Uani 1 1 d . . . . .
C00O C 0.26542(11) 0.21156(10) 0.64714(8) 0.0260(3) Uani 1 1 d . . . . .
H00O H 0.187266 0.216134 0.653757 0.031 Uiso 1 1 calc R U . . .
C00P C 0.08045(11) 0.19861(10) 1.12074(8) 0.0265(3) Uani 1 1 d . . . . .
H00P H 0.002283 0.199211 1.118621 0.032 Uiso 1 1 calc R U . . .
C00Q C 0.00130(11) 0.36135(10) 0.74923(7) 0.0246(3) Uani 1 1 d . . . . .
C00R C 0.31164(11) 0.13041(10) 0.98910(8) 0.0268(3) Uani 1 1 d . . . . .
C00S C 0.71849(11) 0.26712(10) 0.25502(8) 0.0250(3) Uani 1 1 d . . . . .
C00T C 0.46051(11) 0.14069(10) 0.48523(8) 0.0255(3) Uani 1 1 d . . . . .
H00T H 0.520574 0.082406 0.487047 0.031 Uiso 1 1 calc R U . . .
C00U C -0.09170(12) 0.09917(10) 0.81402(8) 0.0273(3) Uani 1 1 d . . . . .
H00U H -0.033854 0.049567 0.835601 0.033 Uiso 1 1 calc R U . . .
C00V C 0.22555(11) 0.10519(10) 0.94213(8) 0.0260(3) Uani 1 1 d . . . . .
C00W C 0.11598(11) 0.13683(10) 0.97838(8) 0.0250(3) Uani 1 1 d . . . . .
H00W H 0.063712 0.081372 0.984321 0.030 Uiso 1 1 calc R U . . .
C00X C 0.35279(11) 0.11436(10) 0.45596(8) 0.0261(3) Uani 1 1 d . . . . .
C00Y C 0.44641(12) 0.23234(10) 0.69532(8) 0.0275(3) Uani 1 1 d . . . . .
H00Y H 0.491076 0.250287 0.736292 0.033 Uiso 1 1 calc R U . . .
C00Z C 0.13004(12) 0.22748(10) 1.18742(8) 0.0285(3) Uani 1 1 d . . . . .
H00Z H 0.085250 0.246957 1.231295 0.034 Uiso 1 1 calc R U . . .
C010 C 0.03120(11) 0.25534(10) 0.79305(7) 0.0243(3) Uani 1 1 d . . . . .
H010 H 0.096802 0.218650 0.768356 0.029 Uiso 1 1 calc R U . . .
C011 C 0.53200(11) 0.24802(10) 0.29609(8) 0.0255(3) Uani 1 1 d . . . . .
H011 H 0.475009 0.209933 0.273335 0.031 Uiso 1 1 calc R U . . .
C012 C 0.60300(13) 0.54188(11) 0.16923(8) 0.0323(3) Uani 1 1 d . . . . .
H012 H 0.623044 0.606851 0.142737 0.039 Uiso 1 1 calc R U . . .
C013 C 0.68425(12) 0.46065(11) 0.18959(8) 0.0291(3) Uani 1 1 d . . . . .
H013 H 0.759654 0.469320 0.176459 0.035 Uiso 1 1 calc R U . . .
C014 C 0.46065(12) 0.43499(11) 0.22805(8) 0.0296(3) Uani 1 1 d . . . . .
H014 H 0.385016 0.426854 0.240730 0.036 Uiso 1 1 calc R U . . .
C015 C 0.64546(11) 0.19532(10) 0.29132(8) 0.0254(3) Uani 1 1 d . . . . .
C016 C 0.57754(12) 0.51847(10) 0.40604(8) 0.0272(3) Uani 1 1 d . . . . .
H01A H 0.574072 0.575966 0.438377 0.041 Uiso 1 1 calc R U . . .
H01B H 0.503567 0.495165 0.402971 0.041 Uiso 1 1 calc R U . . .
H01C H 0.604416 0.542068 0.351346 0.041 Uiso 1 1 calc R U . . .
C017 C 0.33142(12) 0.23903(10) 0.70569(8) 0.0270(3) Uani 1 1 d . . . . .
H017 H 0.298632 0.262442 0.752959 0.032 Uiso 1 1 calc R U . . .
C018 C 0.06600(12) 0.44400(11) 0.72672(8) 0.0287(3) Uani 1 1 d . . . . .
H018 H 0.143030 0.435984 0.737481 0.034 Uiso 1 1 calc R U . . .
C019 C 0.32736(13) 0.07298(11) 0.38644(8) 0.0308(3) Uani 1 1 d . . . . .
H019 H 0.384346 0.053822 0.349886 0.037 Uiso 1 1 calc R U . . .
C01A C 0.15701(12) 0.12626(11) 0.49453(9) 0.0297(3) Uani 1 1 d . . . . .
H01D H 0.099674 0.143692 0.531371 0.036 Uiso 1 1 calc R U . . .
C01B C 0.68660(12) 0.09301(11) 0.31879(8) 0.0299(3) Uani 1 1 d . . . . .
H01E H 0.638520 0.044230 0.343578 0.036 Uiso 1 1 calc R U . . .
C01C C 0.83110(12) 0.23685(11) 0.24684(8) 0.0291(3) Uani 1 1 d . . . . .
H01F H 0.880034 0.285399 0.222988 0.035 Uiso 1 1 calc R U . . .
C01D C 0.91683(11) 0.31525(12) 0.53254(9) 0.0319(3) Uani 1 1 d . . . . .
H01G H 0.950272 0.375562 0.547028 0.048 Uiso 1 1 calc R U . . .
H01H H 0.963737 0.283538 0.492293 0.048 Uiso 1 1 calc R U . . .
H01I H 0.909932 0.264259 0.580991 0.048 Uiso 1 1 calc R U . . .
C01E C 0.79807(12) 0.54946(10) 0.47194(9) 0.0291(3) Uani 1 1 d . . . . .
H01J H 0.871706 0.540784 0.496109 0.044 Uiso 1 1 calc R U . . .
H01K H 0.747462 0.592175 0.503201 0.044 Uiso 1 1 calc R U . . .
H01L H 0.802597 0.583748 0.415986 0.044 Uiso 1 1 calc R U . . .
C01F C 0.24477(12) 0.22825(11) 1.19083(8) 0.0295(3) Uani 1 1 d . . . . .
H01M H 0.277105 0.248750 1.236699 0.035 Uiso 1 1 calc R U . . .
C01G C -0.07642(12) 0.51552(10) 0.90619(8) 0.0276(3) Uani 1 1 d . . . . .
H01N H -0.086160 0.571911 0.939631 0.041 Uiso 1 1 calc R U . . .
H01O H -0.105505 0.540560 0.851987 0.041 Uiso 1 1 calc R U . . .
H01P H 0.002449 0.492436 0.902074 0.041 Uiso 1 1 calc R U . . .
C01H C 0.31168(12) 0.19940(11) 1.12794(8) 0.0290(3) Uani 1 1 d . . . . .
H01Q H 0.389692 0.200033 1.130279 0.035 Uiso 1 1 calc R U . . .
C01I C 0.25124(12) 0.05846(11) 0.87278(8) 0.0301(3) Uani 1 1 d . . . . .
H01R H 0.193992 0.041042 0.840727 0.036 Uiso 1 1 calc R U . . .
C01J C -0.18230(12) 0.16316(10) 1.00655(9) 0.0302(3) Uani 1 1 d . . . . .
H01S H -0.246652 0.139638 0.982516 0.045 Uiso 1 1 calc R U . . .
H01T H -0.185900 0.145751 1.065566 0.045 Uiso 1 1 calc R U . . .
H01U H -0.114410 0.128637 0.985881 0.045 Uiso 1 1 calc R U . . .
C01K C -0.16210(12) 0.46964(11) 0.69398(8) 0.0296(3) Uani 1 1 d . . . . .
H01V H -0.239084 0.478412 0.683025 0.036 Uiso 1 1 calc R U . . .
C01L C -0.26412(11) 0.24466(11) 0.74961(8) 0.0289(3) Uani 1 1 d . . . . .
H01W H -0.322494 0.293599 0.727973 0.035 Uiso 1 1 calc R U . . .
C01M C 0.01660(13) 0.53796(11) 0.68846(8) 0.0322(3) Uani 1 1 d . . . . .
H01X H 0.060547 0.594029 0.672691 0.039 Uiso 1 1 calc R U . . .
C01N C 0.75500(12) 0.16744(11) 0.50248(9) 0.0324(3) Uani 1 1 d . . . . .
H01Y H 0.769445 0.149138 0.560494 0.049 Uiso 1 1 calc R U . . .
H01Z H 0.820398 0.145175 0.471497 0.049 Uiso 1 1 calc R U . . .
H015 H 0.691730 0.132537 0.488129 0.049 Uiso 1 1 calc R U . . .
C01O C -0.19763(12) 0.06984(11) 0.80729(8) 0.0296(3) Uani 1 1 d . . . . .
H016 H -0.212074 -0.000174 0.824601 0.036 Uiso 1 1 calc R U . . .
C01P C -0.30880(12) 0.54446(11) 0.96717(9) 0.0300(3) Uani 1 1 d . . . . .
H020 H -0.382245 0.536051 0.991436 0.045 Uiso 1 1 calc R U . . .
H021 H -0.316604 0.575996 0.910513 0.045 Uiso 1 1 calc R U . . .
H022 H -0.269883 0.589513 0.996948 0.045 Uiso 1 1 calc R U . . .
C01Q C -0.28321(12) 0.14188(11) 0.77543(9) 0.0315(3) Uani 1 1 d . . . . .
H023 H -0.355225 0.120423 0.771350 0.038 Uiso 1 1 calc R U . . .
C01R C 0.49165(13) 0.52853(11) 0.18755(8) 0.0323(3) Uani 1 1 d . . . . .
H024 H 0.436629 0.584104 0.172099 0.039 Uiso 1 1 calc R U . . .
C01S C -0.09683(13) 0.55123(11) 0.67283(8) 0.0321(3) Uani 1 1 d . . . . .
H025 H -0.129438 0.616475 0.647585 0.039 Uiso 1 1 calc R U . . .
C01T C 0.87063(12) 0.13483(12) 0.27403(9) 0.0316(3) Uani 1 1 d . . . . .
H026 H 0.947084 0.113343 0.268550 0.038 Uiso 1 1 calc R U . . .
C01U C 0.79862(12) 0.06349(11) 0.30943(9) 0.0318(3) Uani 1 1 d . . . . .
H027 H 0.826731 -0.006208 0.327354 0.038 Uiso 1 1 calc R U . . .
C01V C -0.37989(12) 0.30908(12) 1.03355(9) 0.0321(3) Uani 1 1 d . . . . .
H028 H -0.426697 0.368941 1.048730 0.048 Uiso 1 1 calc R U . . .
H029 H -0.364616 0.257834 1.081694 0.048 Uiso 1 1 calc R U . . .
H02A H -0.418165 0.277411 0.993532 0.048 Uiso 1 1 calc R U . . .
C01W C 0.36132(13) 0.03776(11) 0.85124(9) 0.0344(3) Uani 1 1 d . . . . .
H02B H 0.379191 0.004451 0.804839 0.041 Uiso 1 1 calc R U . . .
C01X C 0.21764(14) 0.06019(11) 0.37138(9) 0.0342(3) Uani 1 1 d . . . . .
H02C H 0.200098 0.033082 0.323738 0.041 Uiso 1 1 calc R U . . .
C01Y C 0.13294(13) 0.08637(12) 0.42484(9) 0.0346(3) Uani 1 1 d . . . . .
H02D H 0.058596 0.076851 0.413477 0.042 Uiso 1 1 calc R U . . .
C01Z C 0.42212(12) 0.11170(11) 0.96549(9) 0.0327(3) Uani 1 1 d . . . . .
H02E H 0.479918 0.130684 0.996234 0.039 Uiso 1 1 calc R U . . .
C020 C 0.44613(13) 0.06509(12) 0.89667(9) 0.0365(3) Uani 1 1 d . . . . .
H02F H 0.520953 0.051636 0.880268 0.044 Uiso 1 1 calc R U . . .
H1 H 0.1366(14) 0.3521(14) 0.9177(10) 0.035(4) Uiso 1 1 d . . . . .
H2 H 0.4023(15) 0.3560(14) 0.4152(11) 0.038(4) Uiso 1 1 d . . . . .

loop_
_atom_site_aniso_label
_atom_site_aniso_U_11
_atom_site_aniso_U_22
_atom_site_aniso_U_33
_atom_site_aniso_U_23
_atom_site_aniso_U_13
_atom_site_aniso_U_12
Al01 0.02345(18) 0.02283(18) 0.02119(18) -0.00249(14) -0.00170(14) -0.00406(14)
Al02 0.02443(19) 0.02217(18) 0.02342(19) -0.00178(14) 0.00321(14) -0.00166(14)
N003 0.0249(5) 0.0215(5) 0.0236(5) -0.0030(4) -0.0001(4) -0.0045(4)
N004 0.0247(5) 0.0215(5) 0.0217(5) -0.0015(4) 0.0016(4) -0.0005(4)
N005 0.0248(5) 0.0225(5) 0.0254(5) -0.0015(4) 0.0024(4) -0.0006(4)
N006 0.0270(5) 0.0208(5) 0.0204(5) -0.0021(4) -0.0013(4) -0.0039(4)
C007 0.0268(6) 0.0190(6) 0.0245(6) 0.0022(5) 0.0019(5) -0.0016(5)
C008 0.0268(6) 0.0226(6) 0.0223(6) -0.0023(5) 0.0035(5) -0.0008(5)
C009 0.0277(6) 0.0217(6) 0.0209(6) -0.0030(5) -0.0014(5) -0.0048(5)
C00A 0.0280(6) 0.0194(6) 0.0244(6) 0.0025(5) -0.0037(5) -0.0036(5)
C00B 0.0255(6) 0.0255(6) 0.0209(6) -0.0050(5) -0.0007(5) -0.0019(5)
C00C 0.0287(7) 0.0298(7) 0.0191(6) -0.0057(5) -0.0001(5) -0.0049(5)
C00D 0.0251(6) 0.0267(6) 0.0243(6) -0.0055(5) -0.0029(5) -0.0027(5)
C00E 0.0271(6) 0.0197(6) 0.0247(6) 0.0019(5) -0.0009(5) -0.0013(5)
C00F 0.0278(6) 0.0270(6) 0.0203(6) -0.0056(5) 0.0004(5) -0.0036(5)
C00G 0.0254(6) 0.0275(6) 0.0192(6) -0.0063(5) -0.0005(5) -0.0025(5)
C00H 0.0276(6) 0.0212(6) 0.0262(6) 0.0033(5) -0.0023(5) -0.0049(5)
C00I 0.0262(6) 0.0259(6) 0.0223(6) -0.0045(5) -0.0044(5) -0.0015(5)
C00J 0.0244(6) 0.0244(6) 0.0284(7) 0.0021(5) -0.0003(5) -0.0030(5)
C00K 0.0250(6) 0.0261(6) 0.0246(6) -0.0032(5) 0.0044(5) -0.0026(5)
C00L 0.0290(7) 0.0207(6) 0.0253(6) 0.0020(5) -0.0013(5) -0.0007(5)
C00M 0.0256(6) 0.0258(6) 0.0222(6) -0.0026(5) 0.0036(5) -0.0027(5)
C00N 0.0293(7) 0.0284(7) 0.0204(6) -0.0062(5) 0.0006(5) -0.0061(5)
C00O 0.0253(6) 0.0248(6) 0.0265(6) 0.0007(5) 0.0022(5) -0.0013(5)
C00P 0.0276(6) 0.0249(6) 0.0258(6) 0.0008(5) -0.0019(5) -0.0029(5)
C00Q 0.0275(6) 0.0297(7) 0.0176(6) -0.0055(5) 0.0008(5) -0.0050(5)
C00R 0.0283(7) 0.0221(6) 0.0284(7) 0.0028(5) -0.0015(5) -0.0032(5)
C00S 0.0286(6) 0.0269(6) 0.0210(6) -0.0062(5) 0.0018(5) -0.0060(5)
C00T 0.0278(6) 0.0219(6) 0.0261(6) -0.0016(5) 0.0029(5) -0.0020(5)
C00U 0.0316(7) 0.0248(6) 0.0253(6) -0.0035(5) -0.0037(5) -0.0010(5)
C00V 0.0296(7) 0.0203(6) 0.0263(6) 0.0029(5) -0.0012(5) -0.0013(5)
C00W 0.0266(6) 0.0237(6) 0.0247(6) -0.0015(5) -0.0017(5) -0.0040(5)
C00X 0.0327(7) 0.0189(6) 0.0254(6) 0.0014(5) 0.0011(5) -0.0025(5)
C00Y 0.0311(7) 0.0254(6) 0.0255(6) 0.0004(5) -0.0039(5) -0.0046(5)
C00Z 0.0359(7) 0.0246(6) 0.0242(6) -0.0004(5) -0.0009(5) -0.0029(5)
C010 0.0239(6) 0.0282(6) 0.0209(6) -0.0044(5) 0.0006(5) -0.0026(5)
C011 0.0261(6) 0.0282(6) 0.0231(6) -0.0040(5) 0.0009(5) -0.0054(5)
C012 0.0471(8) 0.0266(7) 0.0240(6) -0.0029(5) -0.0003(6) -0.0077(6)
C013 0.0341(7) 0.0304(7) 0.0249(6) -0.0069(5) 0.0015(5) -0.0095(6)
C014 0.0312(7) 0.0339(7) 0.0239(6) -0.0047(5) -0.0019(5) -0.0020(6)
C015 0.0284(6) 0.0279(6) 0.0214(6) -0.0077(5) 0.0030(5) -0.0048(5)
C016 0.0320(7) 0.0217(6) 0.0265(6) -0.0008(5) -0.0022(5) 0.0017(5)
C017 0.0319(7) 0.0245(6) 0.0237(6) -0.0013(5) 0.0030(5) -0.0021(5)
C018 0.0309(7) 0.0348(7) 0.0220(6) -0.0049(5) 0.0020(5) -0.0103(6)
C019 0.0424(8) 0.0242(6) 0.0258(7) -0.0014(5) 0.0025(6) -0.0060(6)
C01A 0.0289(7) 0.0282(7) 0.0302(7) 0.0005(5) -0.0036(5) 0.0007(5)
C01B 0.0349(7) 0.0271(7) 0.0281(7) -0.0040(5) 0.0043(5) -0.0060(5)
C01C 0.0287(7) 0.0318(7) 0.0286(7) -0.0079(5) 0.0038(5) -0.0073(5)
C01D 0.0262(7) 0.0332(7) 0.0349(7) -0.0023(6) 0.0009(6) 0.0005(5)
C01E 0.0310(7) 0.0255(6) 0.0305(7) -0.0023(5) 0.0018(5) -0.0046(5)
C01F 0.0368(7) 0.0257(6) 0.0260(7) 0.0007(5) -0.0071(5) -0.0076(5)
C01G 0.0364(7) 0.0220(6) 0.0247(6) -0.0011(5) 0.0013(5) -0.0070(5)
C01H 0.0292(7) 0.0267(6) 0.0304(7) 0.0026(5) -0.0062(5) -0.0067(5)
C01I 0.0368(7) 0.0247(6) 0.0274(7) 0.0003(5) -0.0003(6) -0.0010(5)
C01J 0.0311(7) 0.0229(6) 0.0365(7) -0.0024(5) 0.0024(6) -0.0057(5)
C01K 0.0324(7) 0.0300(7) 0.0265(7) -0.0053(5) -0.0026(5) -0.0008(5)
C01L 0.0253(6) 0.0303(7) 0.0312(7) -0.0044(5) -0.0035(5) -0.0018(5)
C01M 0.0449(8) 0.0308(7) 0.0227(6) -0.0038(5) 0.0044(6) -0.0144(6)
C01N 0.0315(7) 0.0219(6) 0.0423(8) -0.0019(6) 0.0001(6) 0.0008(5)
C01O 0.0357(7) 0.0253(6) 0.0287(7) -0.0032(5) -0.0027(6) -0.0080(5)
C01P 0.0326(7) 0.0257(7) 0.0311(7) -0.0044(5) -0.0051(6) 0.0017(5)
C01Q 0.0284(7) 0.0337(7) 0.0336(7) -0.0049(6) -0.0019(6) -0.0089(6)
C01R 0.0415(8) 0.0311(7) 0.0238(7) -0.0041(5) -0.0042(6) 0.0008(6)
C01S 0.0457(8) 0.0253(7) 0.0248(7) -0.0018(5) -0.0012(6) -0.0025(6)
C01T 0.0283(7) 0.0364(8) 0.0308(7) -0.0093(6) 0.0023(5) -0.0005(6)
C01U 0.0370(8) 0.0275(7) 0.0302(7) -0.0050(5) 0.0018(6) 0.0006(6)
C01V 0.0261(7) 0.0335(7) 0.0377(8) -0.0071(6) 0.0012(6) -0.0056(6)
C01W 0.0411(8) 0.0300(7) 0.0296(7) -0.0002(6) 0.0052(6) 0.0026(6)
C01X 0.0500(9) 0.0265(7) 0.0263(7) -0.0007(5) -0.0076(6) -0.0074(6)
C01Y 0.0360(8) 0.0317(7) 0.0346(8) 0.0025(6) -0.0106(6) -0.0033(6)
C01Z 0.0280(7) 0.0319(7) 0.0358(8) 0.0033(6) -0.0005(6) -0.0022(5)
C020 0.0319(7) 0.0370(8) 0.0360(8) 0.0051(6) 0.0069(6) 0.0032(6)

loop_
_atom_type_symbol
_atom_type_description
_atom_type_scat_dispersion_real
_atom_type_scat_dispersion_imag
_atom_type_scat_source
C C 0.0181 0.0091 'International Tables Vol C Tables 4.2.6.8 and 6.1.1.4'
H H 0.0000 0.0000 'International Tables Vol C Tables 4.2.6.8 and 6.1.1.4'
N N 0.0311 0.0180 'International Tables Vol C Tables 4.2.6.8 and 6.1.1.4'
Al Al 0.2130 0.2455 'International Tables Vol C Tables 4.2.6.8 and 6.1.1.4'

loop_
_geom_angle_atom_site_label_1
_geom_angle_atom_site_label_2
_geom_angle_atom_site_label_3
_geom_angle
_geom_angle_site_symmetry_1
_geom_angle_site_symmetry_3
_geom_angle_publ_flag
C00W Al01 C010 112.86(5) . . ?
C00W Al01 C009 112.19(5) . . ?
C010 Al01 C009 104.47(5) . . ?
C00W Al01 H1 107.4(7) . . ?
C010 Al01 H1 111.4(6) . . ?
C009 Al01 H1 108.5(7) . . ?
C00T Al02 C011 112.74(6) . . ?
C00T Al02 C008 112.22(6) . . ?
C011 Al02 C008 104.79(5) . . ?
C00T Al02 H2 109.4(7) . . ?
C011 Al02 H2 110.3(7) . . ?
C008 Al02 H2 107.1(7) . . ?
C009 N003 C00D 111.48(11) . . ?
C009 N003 C01J 126.09(11) . . ?
C00D N003 C01J 122.42(11) . . ?
C008 N004 C00M 111.59(11) . . ?
C008 N004 C016 125.24(11) . . ?
C00M N004 C016 122.99(11) . . ?
C008 N005 C00K 111.52(11) . . ?
C008 N005 C01N 126.37(12) . . ?
C00K N005 C01N 122.11(11) . . ?
C009 N006 C00I 111.70(11) . . ?
C009 N006 C01G 125.39(11) . . ?
C00I N006 C01G 122.83(11) . . ?
C00J C007 C00E 119.04(12) . . ?
C00J C007 C00T 131.05(12) . . ?
C00E C007 C00T 109.85(11) . . ?
N004 C008 N005 104.17(11) . . ?
N004 C008 Al02 125.63(9) . . ?
N005 C008 Al02 130.18(10) . . ?
N006 C009 N003 104.06(11) . . ?
N006 C009 Al01 124.82(9) . . ?
N003 C009 Al01 130.96(9) . . ?
C00P C00A C00H 119.45(12) . . ?
C00P C00A C00W 130.39(12) . . ?
C00H C00A C00W 110.13(12) . . ?
C01L C00B C00G 120.66(12) . . ?
C01L C00B C00F 131.11(12) . . ?
C00G C00B C00F 108.20(11) . . ?
C014 C00C C00N 119.56(12) . . ?
C014 C00C C011 130.38(12) . . ?
C00N C00C C011 110.03(12) . . ?
C00I C00D N003 106.39(11) . . ?
C00I C00D C01V 130.68(13) . . ?
N003 C00D C01V 122.92(12) . . ?
C00O C00E C007 121.22(12) . . ?
C00O C00E C00L 130.40(12) . . ?
C007 C00E C00L 108.38(11) . . ?
C01K C00F C00Q 120.76(12) . . ?
C01K C00F C00B 131.38(13) . . ?
C00Q C00F C00B 107.80(11) . . ?
C00U C00G C00B 119.49(12) . . ?
C00U C00G C010 130.60(12) . . ?
C00B C00G C010 109.86(11) . . ?
C01H C00H C00A 120.73(13) . . ?
C01H C00H C00R 131.18(13) . . ?
C00A C00H C00R 108.02(11) . . ?
C00D C00I N006 106.37(11) . . ?
C00D C00I C01P 130.90(13) . . ?
N006 C00I C01P 122.72(12) . . ?
C00Y C00J C007 119.31(12) . . ?
C00Y C00J H00J 120.3 . . ?
C007 C00J H00J 120.3 . . ?
C00M C00K N005 106.32(12) . . ?
C00M C00K C01D 130.65(13) . . ?
N005 C00K C01D 123.01(12) . . ?
C01A C00L C00X 121.15(13) . . ?
C01A C00L C00E 130.64(13) . . ?
C00X C00L C00E 108.17(12) . . ?
C00K C00M N004 106.41(11) . . ?
C00K C00M C01E 130.27(13) . . ?
N004 C00M C01E 123.31(12) . . ?
C013 C00N C00C 120.57(13) . . ?
C013 C00N C00S 131.49(13) . . ?
C00C C00N C00S 107.89(11) . . ?
C017 C00O C00E 119.13(12) . . ?
C017 C00O H00O 120.4 . . ?
C00E C00O H00O 120.4 . . ?
C00Z C00P C00A 119.25(13) . . ?
C00Z C00P H00P 120.4 . . ?
C00A C00P H00P 120.4 . . ?
C018 C00Q C00F 119.41(13) . . ?
C018 C00Q C010 130.58(12) . . ?
C00F C00Q C010 110.00(11) . . ?
C01Z C00R C00V 120.53(13) . . ?
C01Z C00R C00H 131.01(13) . . ?
C00V C00R C00H 108.36(12) . . ?
C01C C00S C015 120.63(13) . . ?
C01C C00S C00N 131.22(12) . . ?
C015 C00S C00N 108.12(12) . . ?
C00X C00T C007 103.01(11) . . ?
C00X C00T Al02 105.99(9) . . ?
C007 C00T Al02 106.27(8) . . ?
C00X C00T H00T 113.6 . . ?
C007 C00T H00T 113.6 . . ?
Al02 C00T H00T 113.6 . . ?
C01O C00U C00G 119.40(13) . . ?
C01O C00U H00U 120.3 . . ?
C00G C00U H00U 120.3 . . ?
C01I C00V C00R 119.62(13) . . ?
C01I C00V C00W 130.43(13) . . ?
C00R C00V C00W 109.95(11) . . ?
C00A C00W C00V 102.93(11) . . ?
C00A C00W Al01 104.49(8) . . ?
C00V C00W Al01 106.69(8) . . ?
C00A C00W H00W 113.9 . . ?
C00V C00W H00W 113.9 . . ?
Al01 C00W H00W 113.9 . . ?
C019 C00X C00L 119.08(13) . . ?
C019 C00X C00T 130.81(13) . . ?
C00L C00X C00T 110.09(11) . . ?
C00J C00Y C017 121.23(12) . . ?
C00J C00Y H00Y 119.4 . . ?
C017 C00Y H00Y 119.4 . . ?
C00P C00Z C01F 120.95(13) . . ?
C00P C00Z H00Z 119.5 . . ?
C01F C00Z H00Z 119.5 . . ?
C00G C010 C00Q 103.45(11) . . ?
C00G C010 Al01 108.44(8) . . ?
C00Q C010 Al01 106.88(8) . . ?
C00G C010 H010 112.5 . . ?
C00Q C010 H010 112.5 . . ?
Al01 C010 H010 112.5 . . ?
C015 C011 C00C 103.45(11) . . ?
C015 C011 Al02 109.40(9) . . ?
C00C C011 Al02 105.53(8) . . ?
C015 C011 H011 112.6 . . ?
C00C C011 H011 112.6 . . ?
Al02 C011 H011 112.6 . . ?
C013 C012 C01R 120.36(13) . . ?
C013 C012 H012 119.8 . . ?
C01R C012 H012 119.8 . . ?
C012 C013 C00N 119.19(13) . . ?
C012 C013 H013 120.4 . . ?
C00N C013 H013 120.4 . . ?
C01R C014 C00C 119.46(13) . . ?
C01R C014 H014 120.3 . . ?
C00C C014 H014 120.3 . . ?
C01B C015 C00S 119.59(13) . . ?
C01B C015 C011 130.43(12) . . ?
C00S C015 C011 109.93(12) . . ?
N004 C016 H01A 109.5 . . ?
N004 C016 H01B 109.5 . . ?
H01A C016 H01B 109.5 . . ?
N004 C016 H01C 109.5 . . ?
H01A C016 H01C 109.5 . . ?
H01B C016 H01C 109.5 . . ?
C00O C017 C00Y 120.04(12) . . ?
C00O C017 H017 120.0 . . ?
C00Y C017 H017 120.0 . . ?
C01M C018 C00Q 119.38(13) . . ?
C01M C018 H018 120.3 . . ?
C00Q C018 H018 120.3 . . ?
C01X C019 C00X 119.25(14) . . ?
C01X C019 H019 120.4 . . ?
C00X C019 H019 120.4 . . ?
C01Y C01A C00L 119.10(14) . . ?
C01Y C01A H01D 120.5 . . ?
C00L C01A H01D 120.5 . . ?
C01U C01B C015 119.24(13) . . ?
C01U C01B H01E 120.4 . . ?
C015 C01B H01E 120.4 . . ?
C01T C01C C00S 119.11(13) . . ?
C01T C01C H01F 120.4 . . ?
C00S C01C H01F 120.4 . . ?
C00K C01D H01G 109.5 . . ?
C00K C01D H01H 109.5 . . ?
H01G C01D H01H 109.5 . . ?
C00K C01D H01I 109.5 . . ?
H01G C01D H01I 109.5 . . ?
H01H C01D H01I 109.5 . . ?
C00M C01E H01J 109.5 . . ?
C00M C01E H01K 109.5 . . ?
H01J C01E H01K 109.5 . . ?
C00M C01E H01L 109.5 . . ?
H01J C01E H01L 109.5 . . ?
H01K C01E H01L 109.5 . . ?
C01H C01F C00Z 120.52(13) . . ?
C01H C01F H01M 119.7 . . ?
C00Z C01F H01M 119.7 . . ?
N006 C01G H01N 109.5 . . ?
N006 C01G H01O 109.5 . . ?
H01N C01G H01O 109.5 . . ?
N006 C01G H01P 109.5 . . ?
H01N C01G H01P 109.5 . . ?
H01O C01G H01P 109.5 . . ?
C01F C01H C00H 119.08(13) . . ?
C01F C01H H01Q 120.5 . . ?
C00H C01H H01Q 120.5 . . ?
C01W C01I C00V 119.24(14) . . ?
C01W C01I H01R 120.4 . . ?
C00V C01I H01R 120.4 . . ?
N003 C01J H01S 109.5 . . ?
N003 C01J H01T 109.5 . . ?
H01S C01J H01T 109.5 . . ?
N003 C01J H01U 109.5 . . ?
H01S C01J H01U 109.5 . . ?
H01T C01J H01U 109.5 . . ?
C01S C01K C00F 119.05(13) . . ?
C01S C01K H01V 120.5 . . ?
C00F C01K H01V 120.5 . . ?
C01Q C01L C00B 118.95(13) . . ?
C01Q C01L H01W 120.5 . . ?
C00B C01L H01W 120.5 . . ?
C018 C01M C01S 120.97(13) . . ?
C018 C01M H01X 119.5 . . ?
C01S C01M H01X 119.5 . . ?
N005 C01N H01Y 109.5 . . ?
N005 C01N H01Z 109.5 . . ?
H01Y C01N H01Z 109.5 . . ?
N005 C01N H015 109.5 . . ?
H01Y C01N H015 109.5 . . ?
H01Z C01N H015 109.5 . . ?
C00U C01O C01Q 120.84(13) . . ?
C00U C01O H016 119.6 . . ?
C01Q C01O H016 119.6 . . ?
C00I C01P H020 109.5 . . ?
C00I C01P H021 109.5 . . ?
H020 C01P H021 109.5 . . ?
C00I C01P H022 109.5 . . ?
H020 C01P H022 109.5 . . ?
H021 C01P H022 109.5 . . ?
C01L C01Q C01O 120.65(13) . . ?
C01L C01Q H023 119.7 . . ?
C01O C01Q H023 119.7 . . ?
C014 C01R C012 120.83(14) . . ?
C014 C01R H024 119.6 . . ?
C012 C01R H024 119.6 . . ?
C01K C01S C01M 120.40(13) . . ?
C01K C01S H025 119.8 . . ?
C01M C01S H025 119.8 . . ?
C01C C01T C01U 120.42(13) . . ?
C01C C01T H026 119.8 . . ?
C01U C01T H026 119.8 . . ?
C01B C01U C01T 121.00(13) . . ?
C01B C01U H027 119.5 . . ?
C01T C01U H027 119.5 . . ?
C00D C01V H028 109.5 . . ?
C00D C01V H029 109.5 . . ?
H028 C01V H029 109.5 . . ?
C00D C01V H02A 109.5 . . ?
H028 C01V H02A 109.5 . . ?
H029 C01V H02A 109.5 . . ?
C01I C01W C020 120.99(14) . . ?
C01I C01W H02B 119.5 . . ?
C020 C01W H02B 119.5 . . ?
C019 C01X C01Y 121.29(13) . . ?
C019 C01X H02C 119.4 . . ?
C01Y C01X H02C 119.4 . . ?
C01A C01Y C01X 120.12(14) . . ?
C01A C01Y H02D 119.9 . . ?
C01X C01Y H02D 119.9 . . ?
C020 C01Z C00R 119.06(14) . . ?
C020 C01Z H02E 120.5 . . ?
C00R C01Z H02E 120.5 . . ?
C01Z C020 C01W 120.51(14) . . ?
C01Z C020 H02F 119.7 . . ?
C01W C020 H02F 119.7 . . ?

loop_
_geom_bond_atom_site_label_1
_geom_bond_atom_site_label_2
_geom_bond_distance
_geom_bond_site_symmetry_2
_geom_bond_publ_flag
Al01 C00W 2.0375(13) . ?
Al01 C010 2.0378(13) . ?
Al01 C009 2.0550(14) . ?
Al01 H1 1.517(18) . ?
Al02 C00T 2.0377(13) . ?
Al02 C011 2.0423(13) . ?
Al02 C008 2.0545(14) . ?
Al02 H2 1.515(18) . ?
N003 C009 1.3568(17) . ?
N003 C00D 1.3892(17) . ?
N003 C01J 1.4608(16) . ?
N004 C008 1.3535(17) . ?
N004 C00M 1.3880(17) . ?
N004 C016 1.4630(16) . ?
N005 C008 1.3561(17) . ?
N005 C00K 1.3889(17) . ?
N005 C01N 1.4614(17) . ?
N006 C009 1.3554(16) . ?
N006 C00I 1.3862(17) . ?
N006 C01G 1.4640(16) . ?
C007 C00J 1.3967(19) . ?
C007 C00E 1.4114(18) . ?
C007 C00T 1.4959(18) . ?
C00A C00P 1.3977(19) . ?
C00A C00H 1.4128(19) . ?
C00A C00W 1.4940(18) . ?
C00B C01L 1.3950(19) . ?
C00B C00G 1.4157(18) . ?
C00B C00F 1.4581(18) . ?
C00C C014 1.397(2) . ?
C00C C00N 1.4145(19) . ?
C00C C011 1.4879(18) . ?
C00D C00I 1.3554(19) . ?
C00D C01V 1.4921(19) . ?
C00E C00O 1.3954(19) . ?
C00E C00L 1.4544(19) . ?
C00F C01K 1.3970(19) . ?
C00F C00Q 1.4148(18) . ?
C00G C00U 1.3974(19) . ?
C00G C010 1.4837(18) . ?
C00H C01H 1.3978(19) . ?
C00H C00R 1.4559(19) . ?
C00I C01P 1.4883(18) . ?
C00J C00Y 1.3912(19) . ?
C00J H00J 0.9500 . ?
C00K C00M 1.3552(19) . ?
C00K C01D 1.4895(19) . ?
C00L C01A 1.3951(19) . ?
C00L C00X 1.4113(19) . ?
C00M C01E 1.4876(18) . ?
C00N C013 1.3986(19) . ?
C00N C00S 1.4594(19) . ?
C00O C017 1.3835(19) . ?
C00O H00O 0.9500 . ?
C00P C00Z 1.3906(19) . ?
C00P H00P 0.9500 . ?
C00Q C018 1.3980(19) . ?
C00Q C010 1.4879(18) . ?
C00R C01Z 1.398(2) . ?
C00R C00V 1.4112(19) . ?
C00S C01C 1.3957(19) . ?
C00S C015 1.4157(18) . ?
C00T C00X 1.4933(19) . ?
C00T H00T 1.0000 . ?
C00U C01O 1.388(2) . ?
C00U H00U 0.9500 . ?
C00V C01I 1.3963(19) . ?
C00V C00W 1.4943(19) . ?
C00W H00W 1.0000 . ?
C00X C019 1.3981(19) . ?
C00Y C017 1.399(2) . ?
C00Y H00Y 0.9500 . ?
C00Z C01F 1.397(2) . ?
C00Z H00Z 0.9500 . ?
C010 H010 1.0000 . ?
C011 C015 1.4857(19) . ?
C011 H011 1.0000 . ?
C012 C013 1.389(2) . ?
C012 C01R 1.401(2) . ?
C012 H012 0.9500 . ?
C013 H013 0.9500 . ?
C014 C01R 1.390(2) . ?
C014 H014 0.9500 . ?
C015 C01B 1.3980(19) . ?
C016 H01A 0.9800 . ?
C016 H01B 0.9800 . ?
C016 H01C 0.9800 . ?
C017 H017 0.9500 . ?
C018 C01M 1.389(2) . ?
C018 H018 0.9500 . ?
C019 C01X 1.391(2) . ?
C019 H019 0.9500 . ?
C01A C01Y 1.386(2) . ?
C01A H01D 0.9500 . ?
C01B C01U 1.389(2) . ?
C01B H01E 0.9500 . ?
C01C C01T 1.388(2) . ?
C01C H01F 0.9500 . ?
C01D H01G 0.9800 . ?
C01D H01H 0.9800 . ?
C01D H01I 0.9800 . ?
C01E H01J 0.9800 . ?
C01E H01K 0.9800 . ?
C01E H01L 0.9800 . ?
C01F C01H 1.383(2) . ?
C01F H01M 0.9500 . ?
C01G H01N 0.9800 . ?
C01G H01O 0.9800 . ?
C01G H01P 0.9800 . ?
C01H H01Q 0.9500 . ?
C01I C01W 1.387(2) . ?
C01I H01R 0.9500 . ?
C01J H01S 0.9800 . ?
C01J H01T 0.9800 . ?
C01J H01U 0.9800 . ?
C01K C01S 1.388(2) . ?
C01K H01V 0.9500 . ?
C01L C01Q 1.389(2) . ?
C01L H01W 0.9500 . ?
C01M C01S 1.398(2) . ?
C01M H01X 0.9500 . ?
C01N H01Y 0.9800 . ?
C01N H01Z 0.9800 . ?
C01N H015 0.9800 . ?
C01O C01Q 1.395(2) . ?
C01O H016 0.9500 . ?
C01P H020 0.9800 . ?
C01P H021 0.9800 . ?
C01P H022 0.9800 . ?
C01Q H023 0.9500 . ?
C01R H024 0.9500 . ?
C01S H025 0.9500 . ?
C01T C01U 1.399(2) . ?
C01T H026 0.9500 . ?
C01U H027 0.9500 . ?
C01V H028 0.9800 . ?
C01V H029 0.9800 . ?
C01V H02A 0.9800 . ?
C01W C020 1.394(2) . ?
C01W H02B 0.9500 . ?
C01X C01Y 1.394(2) . ?
C01X H02C 0.9500 . ?
C01Y H02D 0.9500 . ?
C01Z C020 1.385(2) . ?
C01Z H02E 0.9500 . ?
C020 H02F 0.9500 . ?

loop_
_geom_torsion_atom_site_label_1
_geom_torsion_atom_site_label_2
_geom_torsion_atom_site_label_3
_geom_torsion_atom_site_label_4
_geom_torsion
_geom_torsion_site_symmetry_1
_geom_torsion_site_symmetry_2
_geom_torsion_site_symmetry_3
_geom_torsion_site_symmetry_4
_geom_torsion_publ_flag
C00M N004 C008 N005 0.19(14) . . . . ?
C016 N004 C008 N005 175.48(11) . . . . ?
C00M N004 C008 Al02 -178.33(9) . . . . ?
C016 N004 C008 Al02 -3.04(18) . . . . ?
C00K N005 C008 N004 -0.03(14) . . . . ?
C01N N005 C008 N004 -179.43(12) . . . . ?
C00K N005 C008 Al02 178.40(9) . . . . ?
C01N N005 C008 Al02 -1.00(19) . . . . ?
C00I N006 C009 N003 -0.29(14) . . . . ?
C01G N006 C009 N003 -177.14(11) . . . . ?
C00I N006 C009 Al01 175.52(9) . . . . ?
C01G N006 C009 Al01 -1.33(17) . . . . ?
C00D N003 C009 N006 0.01(14) . . . . ?
C01J N003 C009 N006 -179.97(12) . . . . ?
C00D N003 C009 Al01 -175.44(9) . . . . ?
C01J N003 C009 Al01 4.59(19) . . . . ?
C009 N003 C00D C00I 0.28(14) . . . . ?
C01J N003 C00D C00I -179.74(12) . . . . ?
C009 N003 C00D C01V 179.15(12) . . . . ?
C01J N003 C00D C01V -0.87(19) . . . . ?
C00J C007 C00E C00O 1.86(18) . . . . ?
C00T C007 C00E C00O -175.62(11) . . . . ?
C00J C007 C00E C00L -177.56(11) . . . . ?
C00T C007 C00E C00L 4.97(14) . . . . ?
C01L C00B C00F C01K -0.6(2) . . . . ?
C00G C00B C00F C01K 177.60(13) . . . . ?
C01L C00B C00F C00Q -177.73(13) . . . . ?
C00G C00B C00F C00Q 0.47(14) . . . . ?
C01L C00B C00G C00U 0.80(19) . . . . ?
C00F C00B C00G C00U -177.62(11) . . . . ?
C01L C00B C00G C010 -176.74(12) . . . . ?
C00F C00B C00G C010 4.83(14) . . . . ?
C00P C00A C00H C01H 0.00(19) . . . . ?
C00W C00A C00H C01H 178.27(12) . . . . ?
C00P C00A C00H C00R 177.33(11) . . . . ?
C00W C00A C00H C00R -4.41(14) . . . . ?
N003 C00D C00I N006 -0.44(14) . . . . ?
C01V C00D C00I N006 -179.19(13) . . . . ?
N003 C00D C00I C01P 178.10(13) . . . . ?
C01V C00D C00I C01P -0.6(2) . . . . ?
C009 N006 C00I C00D 0.47(14) . . . . ?
C01G N006 C00I C00D 177.42(11) . . . . ?
C009 N006 C00I C01P -178.22(12) . . . . ?
C01G N006 C00I C01P -1.27(18) . . . . ?
C00E C007 C00J C00Y -0.61(18) . . . . ?
C00T C007 C00J C00Y 176.25(13) . . . . ?
C008 N005 C00K C00M -0.14(14) . . . . ?
C01N N005 C00K C00M 179.29(12) . . . . ?
C008 N005 C00K C01D -178.43(12) . . . . ?
C01N N005 C00K C01D 1.00(19) . . . . ?
C00O C00E C00L C01A -2.3(2) . . . . ?
C007 C00E C00L C01A 177.07(13) . . . . ?
C00O C00E C00L C00X -179.90(13) . . . . ?
C007 C00E C00L C00X -0.56(14) . . . . ?
N005 C00K C00M N004 0.25(14) . . . . ?
C01D C00K C00M N004 178.35(13) . . . . ?
N005 C00K C00M C01E -178.76(13) . . . . ?
C01D C00K C00M C01E -0.7(2) . . . . ?
C008 N004 C00M C00K -0.28(14) . . . . ?
C016 N004 C00M C00K -175.70(11) . . . . ?
C008 N004 C00M C01E 178.81(12) . . . . ?
C016 N004 C00M C01E 3.40(19) . . . . ?
C014 C00C C00N C013 1.47(19) . . . . ?
C011 C00C C00N C013 -176.79(11) . . . . ?
C014 C00C C00N C00S -176.48(11) . . . . ?
C011 C00C C00N C00S 5.27(14) . . . . ?
C007 C00E C00O C017 -1.65(19) . . . . ?
C00L C00E C00O C017 177.62(13) . . . . ?
C00H C00A C00P C00Z -0.59(19) . . . . ?
C00W C00A C00P C00Z -178.45(13) . . . . ?
C01K C00F C00Q C018 -1.67(19) . . . . ?
C00B C00F C00Q C018 175.82(11) . . . . ?
C01K C00F C00Q C010 176.92(11) . . . . ?
C00B C00F C00Q C010 -5.59(14) . . . . ?
C01H C00H C00R C01Z -0.2(2) . . . . ?
C00A C00H C00R C01Z -177.13(14) . . . . ?
C01H C00H C00R C00V 176.29(13) . . . . ?
C00A C00H C00R C00V -0.66(14) . . . . ?
C013 C00N C00S C01C -0.1(2) . . . . ?
C00C C00N C00S C01C 177.52(13) . . . . ?
C013 C00N C00S C015 -178.28(13) . . . . ?
C00C C00N C00S C015 -0.64(14) . . . . ?
C00J C007 C00T C00X 175.85(13) . . . . ?
C00E C007 C00T C00X -7.08(13) . . . . ?
C00J C007 C00T Al02 -72.93(15) . . . . ?
C00E C007 C00T Al02 104.14(10) . . . . ?
C00B C00G C00U C01O -0.66(19) . . . . ?
C010 C00G C00U C01O 176.30(13) . . . . ?
C01Z C00R C00V C01I 1.83(19) . . . . ?
C00H C00R C00V C01I -175.07(12) . . . . ?
C01Z C00R C00V C00W -177.62(12) . . . . ?
C00H C00R C00V C00W 5.47(14) . . . . ?
C00P C00A C00W C00V -174.64(13) . . . . ?
C00H C00A C00W C00V 7.34(13) . . . . ?
C00P C00A C00W Al01 74.04(15) . . . . ?
C00H C00A C00W Al01 -103.98(10) . . . . ?
C01I C00V C00W C00A 172.88(13) . . . . ?
C00R C00V C00W C00A -7.74(14) . . . . ?
C01I C00V C00W Al01 -77.44(15) . . . . ?
C00R C00V C00W Al01 101.94(10) . . . . ?
C01A C00L C00X C019 -0.41(19) . . . . ?
C00E C00L C00X C019 177.48(12) . . . . ?
C01A C00L C00X C00T 178.02(12) . . . . ?
C00E C00L C00X C00T -4.08(14) . . . . ?
C007 C00T C00X C019 -175.06(13) . . . . ?
Al02 C00T C00X C019 73.51(16) . . . . ?
C007 C00T C00X C00L 6.74(14) . . . . ?
Al02 C00T C00X C00L -104.68(10) . . . . ?
C007 C00J C00Y C017 -0.82(19) . . . . ?
C00A C00P C00Z C01F 0.8(2) . . . . ?
C00U C00G C010 C00Q 174.96(13) . . . . ?
C00B C00G C010 C00Q -7.86(13) . . . . ?
C00U C00G C010 Al01 -71.80(16) . . . . ?
C00B C00G C010 Al01 105.38(10) . . . . ?
C018 C00Q C010 C00G -173.44(13) . . . . ?
C00F C00Q C010 C00G 8.18(13) . . . . ?
C018 C00Q C010 Al01 72.21(15) . . . . ?
C00F C00Q C010 Al01 -106.18(10) . . . . ?
C014 C00C C011 C015 174.48(13) . . . . ?
C00N C00C C011 C015 -7.51(14) . . . . ?
C014 C00C C011 Al02 -70.62(15) . . . . ?
C00N C00C C011 Al02 107.39(10) . . . . ?
C01R C012 C013 C00N -1.0(2) . . . . ?
C00C C00N C013 C012 -0.56(19) . . . . ?
C00S C00N C013 C012 176.83(13) . . . . ?
C00N C00C C014 C01R -0.85(19) . . . . ?
C011 C00C C014 C01R 177.00(13) . . . . ?
C01C C00S C015 C01B -0.34(19) . . . . ?
C00N C00S C015 C01B 178.05(11) . . . . ?
C01C C00S C015 C011 177.38(12) . . . . ?
C00N C00S C015 C011 -4.23(14) . . . . ?
C00C C011 C015 C01B -175.51(13) . . . . ?
Al02 C011 C015 C01B 72.39(16) . . . . ?
C00C C011 C015 C00S 7.09(14) . . . . ?
Al02 C011 C015 C00S -105.01(11) . . . . ?
C00E C00O C017 C00Y 0.20(19) . . . . ?
C00J C00Y C017 C00O 1.0(2) . . . . ?
C00F C00Q C018 C01M 0.89(19) . . . . ?
C010 C00Q C018 C01M -177.37(13) . . . . ?
C00L C00X C019 C01X 1.07(19) . . . . ?
C00T C00X C019 C01X -176.99(13) . . . . ?
C00X C00L C01A C01Y -0.4(2) . . . . ?
C00E C00L C01A C01Y -177.75(13) . . . . ?
C00S C015 C01B C01U -0.4(2) . . . . ?
C011 C015 C01B C01U -177.61(13) . . . . ?
C015 C00S C01C C01T 0.7(2) . . . . ?
C00N C00S C01C C01T -177.29(13) . . . . ?
C00P C00Z C01F C01H -0.5(2) . . . . ?
C00Z C01F C01H C00H -0.1(2) . . . . ?
C00A C00H C01H C01F 0.34(19) . . . . ?
C00R C00H C01H C01F -176.29(13) . . . . ?
C00R C00V C01I C01W -0.09(19) . . . . ?
C00W C00V C01I C01W 179.24(13) . . . . ?
C00Q C00F C01K C01S 0.98(19) . . . . ?
C00B C00F C01K C01S -175.83(13) . . . . ?
C00G C00B C01L C01Q -0.5(2) . . . . ?
C00F C00B C01L C01Q 177.53(13) . . . . ?
C00Q C018 C01M C01S 0.5(2) . . . . ?
C00G C00U C01O C01Q 0.2(2) . . . . ?
C00B C01L C01Q C01O 0.0(2) . . . . ?
C00U C01O C01Q C01L 0.1(2) . . . . ?
C00C C014 C01R C012 -0.7(2) . . . . ?
C013 C012 C01R C014 1.6(2) . . . . ?
C00F C01K C01S C01M 0.5(2) . . . . ?
C018 C01M C01S C01K -1.3(2) . . . . ?
C00S C01C C01T C01U -0.3(2) . . . . ?
C015 C01B C01U C01T 0.9(2) . . . . ?
C01C C01T C01U C01B -0.5(2) . . . . ?
C00V C01I C01W C020 -1.5(2) . . . . ?
C00X C019 C01X C01Y -1.0(2) . . . . ?
C00L C01A C01Y C01X 0.5(2) . . . . ?
C019 C01X C01Y C01A 0.2(2) . . . . ?
C00V C00R C01Z C020 -2.0(2) . . . . ?
C00H C00R C01Z C020 174.13(14) . . . . ?
C00R C01Z C020 C01W 0.4(2) . . . . ?
C01I C01W C020 C01Z 1.4(2) . . . . ?
